data_2226696
loop_
_publ_author_name
'Ma, Peng'
'Huang, Miao-Ling'
'Chen, Kai-Han'

_publ_section_title
;
 Bis(4-aminobenzenesulfonato)triaquabis(1,10-phenanthroline)neodymium(III)
 nitrate tetrahydrate
;
_journal_coeditor_code TK2665
_journal_issue 7
_journal_name_full 'Acta Crystallographica Section E'
_journal_page_first m833
_journal_paper_doi 10.1107/S1600536810023445
_journal_volume 66
_journal_year 2010
_chemical_formula_iupac '[Nd (C6 H6 N O3 S)2 (C12 H8 N2)2 (H2 O)3] N O3 , 4H2 O'
_chemical_formula_moiety 'C36 H34 N6 Nd O9 S2 +, N O3 -, 4(H2 O)'
_chemical_formula_sum 'C36 H42 N7 Nd O16 S2'
_chemical_formula_weight 1037.13
_chemical_name_systematic
;
Bis(4-aminobenzenesulfonato)triaquabis(1,10-phenanthroline)neodymium(III)
nitrate tetrahydrate
;
_space_group_IT_number 56
_symmetry_cell_setting orthorhombic
_symmetry_space_group_name_Hall '-P 2ab 2ac'
_symmetry_space_group_name_H-M 'P c c n'
_atom_sites_solution_hydrogens geom
_atom_sites_solution_primary direct
_atom_sites_solution_secondary difmap
_audit_creation_method SHELXL-97
_cell_angle_alpha 90.00
_cell_angle_beta 90.00
_cell_angle_gamma 90.00
_cell_formula_units_Z 4
_cell_length_a 17.4990(18)
_cell_length_b 14.2788(15)
_cell_length_c 16.7045(17)
_cell_measurement_reflns_used 2148
_cell_measurement_temperature 293(2)
_cell_measurement_theta_max 23.25
_cell_measurement_theta_min 2.5
_cell_volume 4173.9(7)
_computing_cell_refinement 'SAINT (Bruker, 2003)'
_computing_data_collection 'SMART (Bruker, 2001)'
_computing_data_reduction 'SAINT (Bruker, 2003)'
_computing_molecular_graphics 'SHELXTL (Sheldrick, 2008)'
_computing_publication_material 'SHELXTL (Sheldrick, 2008)'
_computing_structure_refinement 'SHELXTL (Sheldrick, 2008)'
_computing_structure_solution 'SHELXTL (Sheldrick, 2008)'
_diffrn_ambient_temperature 291(2)
_diffrn_measured_fraction_theta_full 0.998
_diffrn_measured_fraction_theta_max 0.998
_diffrn_measurement_device_type 'Bruker SMART CCD area-detector'
_diffrn_measurement_method '\f and \w scans'
_diffrn_radiation_monochromator graphite
_diffrn_radiation_source 'fine-focus sealed tube'
_diffrn_radiation_type MoK\a
_diffrn_radiation_wavelength 0.71073
_diffrn_reflns_av_R_equivalents 0.0272
_diffrn_reflns_av_sigmaI/netI 0.0135
_diffrn_reflns_limit_h_max 21
_diffrn_reflns_limit_h_min -21
_diffrn_reflns_limit_k_max 17
_diffrn_reflns_limit_k_min -17
_diffrn_reflns_limit_l_max 20
_diffrn_reflns_limit_l_min -20
_diffrn_reflns_number 34751
_diffrn_reflns_theta_full 25.50
_diffrn_reflns_theta_max 25.50
_diffrn_reflns_theta_min 2.99
_exptl_absorpt_coefficient_mu 1.424
_exptl_absorpt_correction_T_max 0.7887
_exptl_absorpt_correction_T_min 0.6562
_exptl_absorpt_correction_type multi-scan
_exptl_absorpt_process_details '(SADABS; Sheldrick, 2003)'
_exptl_crystal_colour pink
_exptl_crystal_density_diffrn 1.650
_exptl_crystal_density_method 'not measured'
_exptl_crystal_description block
_exptl_crystal_F_000 2108
_exptl_crystal_size_max 0.32
_exptl_crystal_size_mid 0.22
_exptl_crystal_size_min 0.16
_refine_diff_density_max 0.311
_refine_diff_density_min -0.761
_refine_ls_extinction_method none
_refine_ls_goodness_of_fit_ref 1.207
_refine_ls_hydrogen_treatment constr
_refine_ls_matrix_type full
_refine_ls_number_parameters 282
_refine_ls_number_reflns 3883
_refine_ls_number_restraints 0
_refine_ls_restrained_S_all 1.207
_refine_ls_R_factor_all 0.0324
_refine_ls_R_factor_gt 0.0257
_refine_ls_shift/su_max 0.001
_refine_ls_shift/su_mean 0.000
_refine_ls_structure_factor_coef Fsqd
_refine_ls_weighting_details 'calc w=1/[\s^2^(Fo^2^)+(0.0264P)^2^+3.2531P] where P=(Fo^2^+2Fc^2^)/3'
_refine_ls_weighting_scheme calc
_refine_ls_wR_factor_gt 0.0623
_refine_ls_wR_factor_ref 0.0656
_reflns_number_gt 3287
_reflns_number_total 3883
_reflns_threshold_expression I>2\s(I)
_cod_data_source_file tk2665.cif
_cod_data_source_block I
_cod_database_code 2226696
_cod_database_fobs_code 2226696

loop_
_symmetry_equiv_pos_as_xyz
'x, y, z'
'-x+1/2, -y+1/2, z'
'-x, y+1/2, -z+1/2'
'x+1/2, -y, -z+1/2'
'-x, -y, -z'
'x-1/2, y-1/2, -z'
'x, -y-1/2, z-1/2'
'-x-1/2, y, z-1/2'

loop_
_atom_site_type_symbol
_atom_site_label
_atom_site_fract_x
_atom_site_fract_y
_atom_site_fract_z
_atom_site_U_iso_or_equiv
_atom_site_adp_type
_atom_site_calc_flag
_atom_site_refinement_flags
_atom_site_occupancy
_atom_site_disorder_assembly
_atom_site_disorder_group
Nd Nd1 0.2500 0.2500 0.038262(10) 0.02429(7) Uani d S 1 . .
S S1 0.36306(4) 0.36807(5) 0.20699(4) 0.03383(16) Uani d . 1 . .
O O1 0.31177(10) 0.33811(14) 0.14217(11) 0.0411(5) Uani d . 1 . .
O O2 0.35809(13) 0.3088(2) 0.27640(12) 0.0611(7) Uani d . 1 . .
O O3 0.35040(13) 0.46714(16) 0.22412(13) 0.0529(6) Uani d . 1 . .
O O4 0.2500 0.2500 -0.11307(15) 0.0374(6) Uani d S 1 . .
H H1W 0.2862 0.2332 -0.1422 0.056 Uiso d R 1 . .
O O5 0.24704(12) 0.08714(15) -0.01000(13) 0.0483(5) Uani d . 1 . .
H H2W 0.2473 0.0658 -0.0576 0.073 Uiso d R 1 . .
H H3W 0.2417 0.0418 0.0226 0.073 Uiso d R 1 . .
O O6 0.2500 0.7500 0.1311(3) 0.0821(12) Uani d S 1 . .
H H4W 0.3105 0.5399 0.1283 0.123 Uiso d R 1 . .
H H5W 0.2734 0.6180 0.1017 0.123 Uiso d R 1 . .
O O7 0.2625(2) 0.6779(2) 0.2436(2) 0.0967(10) Uani d . 1 . .
H H6W 0.2805 0.4911 0.3142 0.145 Uiso d R 1 . .
H H7W 0.2402 0.5571 0.3568 0.145 Uiso d R 1 . .
O O8 0.29153(17) 0.56444(16) 0.08766(14) 0.0662(7) Uani d . 1 . .
O O9 0.24465(15) 0.49835(19) 0.34785(14) 0.0708(8) Uani d . 1 . .
N N1 0.67660(15) 0.3332(2) 0.0745(2) 0.0696(9) Uani d . 1 . .
H H1A 0.6763 0.3506 0.0233 0.104 Uiso d R 1 . .
H H1B 0.6911 0.2736 0.0780 0.104 Uiso d R 1 . .
N N2 0.36395(12) 0.14185(16) 0.10577(13) 0.0346(5) Uani d . 1 . .
N N3 0.39407(13) 0.26033(15) -0.01948(13) 0.0311(5) Uani d . 1 . .
N N4 0.2500 0.7500 0.2066(3) 0.0571(11) Uani d S 1 . .
C C1 0.45674(14) 0.35885(18) 0.16953(14) 0.0292(6) Uani d . 1 . .
C C2 0.50570(16) 0.2901(2) 0.19801(16) 0.0371(6) Uani d . 1 . .
H H2 0.4895 0.2495 0.2381 0.045 Uiso calc R 1 . .
C C3 0.57842(17) 0.2820(2) 0.1670(2) 0.0450(7) Uani d . 1 . .
H H3 0.6113 0.2365 0.1871 0.054 Uiso calc R 1 . .
C C4 0.60297(16) 0.3411(2) 0.10621(18) 0.0426(7) Uani d . 1 . .
C C5 0.55417(17) 0.4112(2) 0.07957(17) 0.0422(7) Uani d . 1 . .
H H5 0.5707 0.4528 0.0404 0.051 Uiso calc R 1 . .
C C6 0.48166(16) 0.4196(2) 0.11059(16) 0.0370(6) Uani d . 1 . .
H H6 0.4493 0.4663 0.0918 0.044 Uiso calc R 1 . .
C C7 0.35188(18) 0.0874(2) 0.16914(19) 0.0480(8) Uani d . 1 . .
H H7 0.3047 0.0908 0.1946 0.058 Uiso calc R 1 . .
C C8 0.4070(2) 0.0249(3) 0.1995(2) 0.0576(9) Uani d . 1 . .
H H8 0.3959 -0.0118 0.2441 0.069 Uiso calc R 1 . .
C C9 0.4759(2) 0.0187(2) 0.1636(2) 0.0548(9) Uani d . 1 . .
H H9 0.5125 -0.0230 0.1827 0.066 Uiso calc R 1 . .
C C10 0.49175(16) 0.0758(2) 0.09720(18) 0.0423(7) Uani d . 1 . .
C C11 0.56503(18) 0.0738(3) 0.0574(2) 0.0541(9) Uani d . 1 . .
H H11 0.6023 0.0318 0.0743 0.065 Uiso calc R 1 . .
C C12 0.57972(17) 0.1318(3) -0.0037(2) 0.0528(9) Uani d . 1 . .
H H12 0.6271 0.1293 -0.0288 0.063 Uiso calc R 1 . .
C C13 0.52349(16) 0.1980(2) -0.03103(17) 0.0397(7) Uani d . 1 . .
C C14 0.53933(17) 0.2646(2) -0.09115(18) 0.0467(8) Uani d . 1 . .
H H14 0.5869 0.2657 -0.1159 0.056 Uiso calc R 1 . .
C C15 0.48461(17) 0.3270(2) -0.11248(17) 0.0427(7) Uani d . 1 . .
H H15 0.4948 0.3727 -0.1506 0.051 Uiso calc R 1 . .
C C16 0.41244(16) 0.3217(2) -0.07639(16) 0.0361(6) Uani d . 1 . .
H H16 0.3751 0.3636 -0.0932 0.043 Uiso calc R 1 . .
C C17 0.44996(14) 0.19932(19) 0.00458(16) 0.0305(6) Uani d . 1 . .
C C18 0.43377(15) 0.13720(18) 0.07021(16) 0.0319(6) Uani d . 1 . .

loop_
_atom_site_aniso_label
_atom_site_aniso_U_11
_atom_site_aniso_U_22
_atom_site_aniso_U_33
_atom_site_aniso_U_12
_atom_site_aniso_U_13
_atom_site_aniso_U_23
Nd1 0.02232(11) 0.02820(11) 0.02233(11) 0.00157(8) 0.000 0.000
S1 0.0281(3) 0.0459(4) 0.0275(3) -0.0015(3) -0.0001(3) -0.0048(3)
O1 0.0293(10) 0.0500(12) 0.0442(11) -0.0011(9) -0.0082(8) -0.0131(10)
O2 0.0438(13) 0.099(2) 0.0406(12) 0.0019(13) 0.0119(10) 0.0245(12)
O3 0.0455(13) 0.0524(13) 0.0607(14) 0.0027(10) 0.0018(10) -0.0276(11)
O4 0.0294(13) 0.0596(18) 0.0231(13) 0.0086(12) 0.000 0.000
O5 0.0782(16) 0.0345(11) 0.0323(10) 0.0046(10) -0.0075(10) -0.0015(9)
O6 0.112(4) 0.070(3) 0.064(3) 0.030(2) 0.000 0.000
O7 0.136(3) 0.0635(19) 0.091(2) 0.0118(18) 0.003(2) 0.0209(19)
O8 0.095(2) 0.0502(14) 0.0531(14) 0.0019(14) 0.0048(14) -0.0095(12)
O9 0.099(2) 0.0661(17) 0.0477(14) 0.0286(14) 0.0217(13) 0.0124(13)
N1 0.0397(16) 0.081(2) 0.088(2) -0.0044(15) 0.0208(16) -0.0120(19)
N2 0.0288(12) 0.0390(13) 0.0359(12) 0.0026(10) -0.0036(10) 0.0035(10)
N3 0.0296(12) 0.0345(13) 0.0291(11) -0.0014(9) -0.0006(9) -0.0023(10)
N4 0.055(3) 0.052(3) 0.064(3) 0.0073(19) 0.000 0.000
C1 0.0276(13) 0.0366(15) 0.0233(12) -0.0038(11) -0.0015(10) -0.0030(11)
C2 0.0365(16) 0.0398(15) 0.0352(15) -0.0041(13) -0.0041(12) 0.0061(13)
C3 0.0324(16) 0.0465(17) 0.0559(19) 0.0029(13) -0.0060(14) 0.0006(15)
C4 0.0315(15) 0.0512(18) 0.0449(17) -0.0100(13) 0.0041(13) -0.0140(15)
C5 0.0458(17) 0.0458(17) 0.0349(15) -0.0116(14) 0.0068(13) 0.0031(14)
C6 0.0400(16) 0.0374(15) 0.0337(14) -0.0013(12) -0.0018(12) 0.0031(12)
C7 0.0408(17) 0.056(2) 0.0474(18) 0.0022(15) -0.0044(14) 0.0198(16)
C8 0.057(2) 0.060(2) 0.056(2) 0.0021(17) -0.0161(17) 0.0238(17)
C9 0.052(2) 0.0476(19) 0.065(2) 0.0147(15) -0.0201(17) 0.0099(17)
C10 0.0363(16) 0.0383(16) 0.0523(18) 0.0098(13) -0.0122(13) -0.0072(14)
C11 0.0380(18) 0.056(2) 0.068(2) 0.0207(15) -0.0120(16) -0.0133(18)
C12 0.0272(15) 0.068(2) 0.064(2) 0.0101(15) 0.0037(15) -0.0190(19)
C13 0.0302(15) 0.0477(18) 0.0412(16) -0.0022(13) 0.0007(12) -0.0165(14)
C14 0.0310(15) 0.069(2) 0.0399(16) -0.0109(15) 0.0081(13) -0.0170(16)
C15 0.0450(17) 0.0521(18) 0.0312(14) -0.0155(14) 0.0048(13) -0.0052(14)
C16 0.0361(15) 0.0407(16) 0.0315(14) -0.0054(12) -0.0002(12) -0.0016(13)
C17 0.0242(13) 0.0335(15) 0.0337(14) 0.0001(11) -0.0038(11) -0.0110(12)
C18 0.0283(14) 0.0320(14) 0.0354(14) 0.0015(11) -0.0072(11) -0.0072(12)

loop_
_atom_type_symbol
_atom_type_description
_atom_type_scat_dispersion_real
_atom_type_scat_dispersion_imag
_atom_type_scat_source
C C 0.0033 0.0016 'International Tables Vol C Tables 4.2.6.8 and 6.1.1.4'
H H 0.0000 0.0000 'International Tables Vol C Tables 4.2.6.8 and 6.1.1.4'
N N 0.0061 0.0033 'International Tables Vol C Tables 4.2.6.8 and 6.1.1.4'
O O 0.0106 0.0060 'International Tables Vol C Tables 4.2.6.8 and 6.1.1.4'
S S 0.1246 0.1234 'International Tables Vol C Tables 4.2.6.8 and 6.1.1.4'
Nd Nd -0.1943 3.0179 'International Tables Vol C Tables 4.2.6.8 and 6.1.1.4'

loop_
_geom_angle_atom_site_label_1
_geom_angle_atom_site_label_2
_geom_angle_atom_site_label_3
_geom_angle_site_symmetry_1
_geom_angle_site_symmetry_3
_geom_angle
_geom_angle_publ_flag
O1 Nd1 O1 . 2 87.40(10) ?
O1 Nd1 O5 . 2 74.47(7) ?
O1 Nd1 O5 2 2 137.84(7) ?
O1 Nd1 O5 . . 137.84(7) ?
O1 Nd1 O5 2 . 74.47(7) ?
O5 Nd1 O5 2 . 141.77(10) ?
O1 Nd1 O4 . . 136.30(5) ?
O1 Nd1 O4 2 . 136.30(5) ?
O5 Nd1 O4 2 . 70.89(5) ?
O5 Nd1 O4 . . 70.89(5) ?
O1 Nd1 N3 . 2 134.94(6) ?
O1 Nd1 N3 2 2 79.02(6) ?
O5 Nd1 N3 2 2 87.38(7) ?
O5 Nd1 N3 . 2 79.16(7) ?
O4 Nd1 N3 . 2 69.10(5) ?
O1 Nd1 N3 . . 79.02(6) ?
O1 Nd1 N3 2 . 134.94(6) ?
O5 Nd1 N3 2 . 79.16(7) ?
O5 Nd1 N3 . . 87.38(7) ?
O4 Nd1 N3 . . 69.10(5) ?
N3 Nd1 N3 2 . 138.20(9) ?
O1 Nd1 N2 . . 70.91(7) ?
O1 Nd1 N2 2 . 74.75(6) ?
O5 Nd1 N2 2 . 130.28(7) ?
O5 Nd1 N2 . . 67.72(7) ?
O4 Nd1 N2 . . 114.09(5) ?
N3 Nd1 N2 2 . 142.02(6) ?
N3 Nd1 N2 . . 60.20(7) ?
O1 Nd1 N2 . 2 74.75(6) ?
O1 Nd1 N2 2 2 70.91(7) ?
O5 Nd1 N2 2 2 67.72(7) ?
O5 Nd1 N2 . 2 130.28(7) ?
O4 Nd1 N2 . 2 114.09(5) ?
N3 Nd1 N2 2 2 60.20(7) ?
N3 Nd1 N2 . 2 142.02(6) ?
N2 Nd1 N2 . 2 131.82(9) ?
O2 S1 O3 . . 113.77(15) ?
O2 S1 O1 . . 112.68(14) ?
O3 S1 O1 . . 109.49(12) ?
O2 S1 C1 . . 107.40(13) ?
O3 S1 C1 . . 106.48(13) ?
O1 S1 C1 . . 106.57(11) ?
S1 O1 Nd1 . . 163.72(13) ?
Nd1 O4 H1W . . 125.7 ?
Nd1 O5 H2W . . 130.1 ?
Nd1 O5 H3W . . 120.8 ?
H2W O5 H3W . . 109.0 ?
H4W O8 H5W . . 107.4 ?
H6W O9 H7W . . 107.6 ?
C4 N1 H1A . . 109.6 ?
C4 N1 H1B . . 108.3 ?
H1A N1 H1B . . 109.5 ?
C7 N2 C18 . . 117.5(2) ?
C7 N2 Nd1 . . 122.47(18) ?
C18 N2 Nd1 . . 119.83(17) ?
C16 N3 C17 . . 117.1(2) ?
C16 N3 Nd1 . . 121.03(18) ?
C17 N3 Nd1 . . 121.76(17) ?
O7 N4 O7 2_565 . 119.2(5) ?
O7 N4 O6 2_565 . 120.4(3) ?
O7 N4 O6 . . 120.4(3) ?
C2 C1 C6 . . 119.6(2) ?
C2 C1 S1 . . 120.4(2) ?
C6 C1 S1 . . 120.0(2) ?
C1 C2 C3 . . 120.1(3) ?
C1 C2 H2 . . 120.0 ?
C3 C2 H2 . . 120.0 ?
C2 C3 C4 . . 120.6(3) ?
C2 C3 H3 . . 119.7 ?
C4 C3 H3 . . 119.7 ?
C5 C4 C3 . . 118.8(3) ?
C5 C4 N1 . . 120.2(3) ?
C3 C4 N1 . . 120.9(3) ?
C6 C5 C4 . . 120.6(3) ?
C6 C5 H5 . . 119.7 ?
C4 C5 H5 . . 119.7 ?
C5 C6 C1 . . 120.3(3) ?
C5 C6 H6 . . 119.9 ?
C1 C6 H6 . . 119.9 ?
N2 C7 C8 . . 123.3(3) ?
N2 C7 H7 . . 118.4 ?
C8 C7 H7 . . 118.4 ?
C9 C8 C7 . . 119.5(3) ?
C9 C8 H8 . . 120.2 ?
C7 C8 H8 . . 120.2 ?
C8 C9 C10 . . 119.3(3) ?
C8 C9 H9 . . 120.3 ?
C10 C9 H9 . . 120.3 ?
C9 C10 C18 . . 118.0(3) ?
C9 C10 C11 . . 121.9(3) ?
C18 C10 C11 . . 120.1(3) ?
C12 C11 C10 . . 120.6(3) ?
C12 C11 H11 . . 119.7 ?
C10 C11 H11 . . 119.7 ?
C11 C12 C13 . . 121.1(3) ?
C11 C12 H12 . . 119.4 ?
C13 C12 H12 . . 119.4 ?
C14 C13 C17 . . 117.9(3) ?
C14 C13 C12 . . 122.3(3) ?
C17 C13 C12 . . 119.8(3) ?
C15 C14 C13 . . 119.4(3) ?
C15 C14 H14 . . 120.3 ?
C13 C14 H14 . . 120.3 ?
C14 C15 C16 . . 119.2(3) ?
C14 C15 H15 . . 120.4 ?
C16 C15 H15 . . 120.4 ?
N3 C16 C15 . . 124.0(3) ?
N3 C16 H16 . . 118.0 ?
C15 C16 H16 . . 118.0 ?
N3 C17 C13 . . 122.2(3) ?
N3 C17 C18 . . 118.4(2) ?
C13 C17 C18 . . 119.4(2) ?
N2 C18 C10 . . 122.4(3) ?
N2 C18 C17 . . 118.7(2) ?
C10 C18 C17 . . 118.9(2) ?

loop_
_geom_bond_atom_site_label_1
_geom_bond_atom_site_label_2
_geom_bond_site_symmetry_2
_geom_bond_distance
_geom_bond_publ_flag
Nd1 O1 . 2.4007(18) y
Nd1 O1 2 2.4007(18) ?
Nd1 O5 2 2.462(2) ?
Nd1 O5 . 2.462(2) y
Nd1 O4 . 2.528(3) y
Nd1 N3 2 2.703(2) ?
Nd1 N3 . 2.703(2) y
Nd1 N2 . 2.763(2) y
Nd1 N2 2 2.763(2) ?
S1 O2 . 1.438(2) ?
S1 O3 . 1.460(2) ?
S1 O1 . 1.4701(18) ?
S1 C1 . 1.760(3) ?
O4 H1W . 0.8343 ?
O5 H2W . 0.8517 ?
O5 H3W . 0.8502 ?
O6 N4 . 1.262(6) ?
O7 N4 . 1.220(4) ?
O8 H4W . 0.8327 ?
O8 H5W . 0.8602 ?
O9 H6W . 0.8478 ?
O9 H7W . 0.8562 ?
N1 C4 . 1.398(4) ?
N1 H1A . 0.8900 ?
N1 H1B . 0.8900 ?
N2 C7 . 1.330(4) ?
N2 C18 . 1.360(3) ?
N3 C16 . 1.332(3) ?
N3 C17 . 1.370(3) ?
N4 O7 2_565 1.220(4) ?
C1 C2 . 1.387(4) ?
C1 C6 . 1.383(4) ?
C2 C3 . 1.379(4) ?
C2 H2 . 0.9300 ?
C3 C4 . 1.389(4) ?
C3 H3 . 0.9300 ?
C4 C5 . 1.389(4) ?
C5 C6 . 1.376(4) ?
C5 H5 . 0.9300 ?
C6 H6 . 0.9300 ?
C7 C8 . 1.408(4) ?
C7 H7 . 0.9300 ?
C8 C9 . 1.350(5) ?
C8 H8 . 0.9300 ?
C9 C10 . 1.404(4) ?
C9 H9 . 0.9300 ?
C10 C18 . 1.415(4) ?
C10 C11 . 1.445(4) ?
C11 C12 . 1.339(5) ?
C11 H11 . 0.9300 ?
C12 C13 . 1.439(4) ?
C12 H12 . 0.9300 ?
C13 C14 . 1.411(4) ?
C13 C17 . 1.418(4) ?
C14 C15 . 1.355(4) ?
C14 H14 . 0.9300 ?
C15 C16 . 1.401(4) ?
C15 H15 . 0.9300 ?
C16 H16 . 0.9300 ?
C17 C18 . 1.438(4) ?

loop_
_geom_hbond_atom_site_label_D
_geom_hbond_atom_site_label_H
_geom_hbond_atom_site_label_A
_geom_hbond_site_symmetry_A
_geom_hbond_distance_DH
_geom_hbond_distance_HA
_geom_hbond_distance_DA
_geom_hbond_angle_DHA
O9 H6W S1 . 0.85 2.90 3.646(2) 149
O9 H6W O3 . 0.85 1.97 2.810(3) 171
O8 H5W N4 . 0.86 2.61 3.391(3) 152
O8 H5W O7 . 0.86 2.53 3.109(4) 126
O8 H5W O6 . 0.86 1.99 2.842(3) 170
O8 H4W S1 . 0.83 2.93 3.661(3) 148
O8 H4W O3 . 0.83 2.03 2.861(3) 174
O9 H7W N1 4_465 0.86 2.24 2.982(4) 145
O5 H3W O8 2 0.85 1.96 2.793(3) 168
O5 H2W O9 7_565 0.85 1.83 2.670(3) 171
O4 H1W O2 7_565 0.83 1.95 2.773(3) 171
N1 H1A O8 5_665 0.89 2.29 3.127(4) 158

loop_
_geom_torsion_atom_site_label_1
_geom_torsion_atom_site_label_2
_geom_torsion_atom_site_label_3
_geom_torsion_atom_site_label_4
_geom_torsion_site_symmetry_1
_geom_torsion_site_symmetry_2
_geom_torsion_site_symmetry_3
_geom_torsion_site_symmetry_4
_geom_torsion
_geom_torsion_publ_flag
O2 S1 O1 Nd1 . . . . -61.6(5) ?
O3 S1 O1 Nd1 . . . . 170.7(4) ?
C1 S1 O1 Nd1 . . . . 55.9(5) ?
O1 Nd1 O1 S1 2 . . . 77.3(4) ?
O5 Nd1 O1 S1 2 . . . -141.2(5) ?
O5 Nd1 O1 S1 . . . . 14.0(5) ?
O4 Nd1 O1 S1 . . . . -102.7(4) ?
N3 Nd1 O1 S1 2 . . . 148.9(4) ?
N3 Nd1 O1 S1 . . . . -59.5(4) ?
N2 Nd1 O1 S1 . . . . 2.5(4) ?
N2 Nd1 O1 S1 2 . . . 148.2(5) ?
O1 Nd1 N2 C7 . . . . 88.4(2) ?
O1 Nd1 N2 C7 2 . . . -4.2(2) ?
O5 Nd1 N2 C7 2 . . . 136.7(2) ?
O5 Nd1 N2 C7 . . . . -83.3(2) ?
O4 Nd1 N2 C7 . . . . -138.5(2) ?
N3 Nd1 N2 C7 2 . . . -52.1(3) ?
N3 Nd1 N2 C7 . . . . 176.5(2) ?
N2 Nd1 N2 C7 2 . . . 41.5(2) ?
O1 Nd1 N2 C18 . . . . -96.98(19) ?
O1 Nd1 N2 C18 2 . . . 170.5(2) ?
O5 Nd1 N2 C18 2 . . . -48.6(2) ?
O5 Nd1 N2 C18 . . . . 91.31(19) ?
O4 Nd1 N2 C18 . . . . 36.1(2) ?
N3 Nd1 N2 C18 2 . . . 122.54(18) ?
N3 Nd1 N2 C18 . . . . -8.93(17) ?
N2 Nd1 N2 C18 2 . . . -143.9(2) ?
O1 Nd1 N3 C16 . . . . -101.0(2) ?
O1 Nd1 N3 C16 2 . . . -176.01(18) ?
O5 Nd1 N3 C16 2 . . . -24.94(19) ?
O5 Nd1 N3 C16 . . . . 119.1(2) ?
O4 Nd1 N3 C16 . . . . 48.57(18) ?
N3 Nd1 N3 C16 2 . . . 48.57(18) ?
N2 Nd1 N3 C16 . . . . -175.2(2) ?
N2 Nd1 N3 C16 2 . . . -54.2(2) ?
O1 Nd1 N3 C17 . . . . 83.12(19) ?
O1 Nd1 N3 C17 2 . . . 8.1(2) ?
O5 Nd1 N3 C17 2 . . . 159.2(2) ?
O5 Nd1 N3 C17 . . . . -56.76(19) ?
O4 Nd1 N3 C17 . . . . -127.28(19) ?
N3 Nd1 N3 C17 2 . . . -127.28(19) ?
N2 Nd1 N3 C17 . . . . 8.96(17) ?
N2 Nd1 N3 C17 2 . . . 129.96(18) ?
O2 S1 C1 C2 . . . . 11.2(3) ?
O3 S1 C1 C2 . . . . 133.4(2) ?
O1 S1 C1 C2 . . . . -109.8(2) ?
O2 S1 C1 C6 . . . . -169.6(2) ?
O3 S1 C1 C6 . . . . -47.4(2) ?
O1 S1 C1 C6 . . . . 69.4(2) ?
C6 C1 C2 C3 . . . . -0.7(4) ?
S1 C1 C2 C3 . . . . 178.5(2) ?
C1 C2 C3 C4 . . . . -1.2(4) ?
C2 C3 C4 C5 . . . . 2.8(4) ?
C2 C3 C4 N1 . . . . -179.9(3) ?
C3 C4 C5 C6 . . . . -2.6(4) ?
N1 C4 C5 C6 . . . . -179.9(3) ?
C4 C5 C6 C1 . . . . 0.8(4) ?
C2 C1 C6 C5 . . . . 0.9(4) ?
S1 C1 C6 C5 . . . . -178.3(2) ?
C18 N2 C7 C8 . . . . -1.2(5) ?
Nd1 N2 C7 C8 . . . . 173.5(3) ?
N2 C7 C8 C9 . . . . 0.0(5) ?
C7 C8 C9 C10 . . . . 0.9(5) ?
C8 C9 C10 C18 . . . . -0.6(5) ?
C8 C9 C10 C11 . . . . 178.6(3) ?
C9 C10 C11 C12 . . . . -177.1(3) ?
C18 C10 C11 C12 . . . . 2.1(5) ?
C10 C11 C12 C13 . . . . 0.4(5) ?
C11 C12 C13 C14 . . . . 175.2(3) ?
C11 C12 C13 C17 . . . . -2.9(5) ?
C17 C13 C14 C15 . . . . 0.2(4) ?
C12 C13 C14 C15 . . . . -177.9(3) ?
C13 C14 C15 C16 . . . . -2.3(4) ?
C17 N3 C16 C15 . . . . 0.1(4) ?
Nd1 N3 C16 C15 . . . . -175.9(2) ?
C14 C15 C16 N3 . . . . 2.3(4) ?
C16 N3 C17 C13 . . . . -2.5(4) ?
Nd1 N3 C17 C13 . . . . 173.55(18) ?
C16 N3 C17 C18 . . . . 175.2(2) ?
Nd1 N3 C17 C18 . . . . -8.8(3) ?
C14 C13 C17 N3 . . . . 2.3(4) ?
C12 C13 C17 N3 . . . . -179.5(3) ?
C14 C13 C17 C18 . . . . -175.3(2) ?
C12 C13 C17 C18 . . . . 2.8(4) ?
C7 N2 C18 C10 . . . . 1.5(4) ?
Nd1 N2 C18 C10 . . . . -173.37(19) ?
C7 N2 C18 C17 . . . . -176.3(3) ?
Nd1 N2 C18 C17 . . . . 8.8(3) ?
C9 C10 C18 N2 . . . . -0.6(4) ?
C11 C10 C18 N2 . . . . -179.8(3) ?
C9 C10 C18 C17 . . . . 177.2(3) ?
C11 C10 C18 C17 . . . . -2.0(4) ?
N3 C17 C18 N2 . . . . -0.3(4) ?
C13 C17 C18 N2 . . . . 177.5(2) ?
N3 C17 C18 C10 . . . . -178.1(2) ?
C13 C17 C18 C10 . . . . -0.4(4) ?
